data_4310119
loop_
_publ_author_name
'Kunhao Li'
'Hanhui Xu'
'Zhengtao Xu'
'Matthias Zeller'
'Allen D. Hunter'

_publ_section_title
;
Semiconductive Coordination Networks from Bismuth(III) Bromide and
1,2-Bis(methylthio)phenylacetylene-Based Ligands
;
_journal_name_full 'Inorganic Chemistry'
_journal_page_first 8855
_journal_page_last 8860
_journal_paper_doi 10.1021/ic0512734
_journal_volume 44
_journal_year 2005
_chemical_formula_sum 'C36 H30 Bi2 Br6 S6'
_chemical_formula_weight 1552.38
_chemical_name_systematic
; 
 ? 
;
_space_group_IT_number 2
_symmetry_cell_setting triclinic
_symmetry_space_group_name_Hall '-P 1'
_symmetry_space_group_name_H-M 'P -1'
_atom_sites_solution_hydrogens geom
_atom_sites_solution_primary direct
_atom_sites_solution_secondary difmap
_audit_creation_method SHELXL-97
_cell_angle_alpha 92.579(2)
_cell_angle_beta 98.847(2)
_cell_angle_gamma 110.781(2)
_cell_formula_units_Z 2
_cell_length_a 9.9885(10)
_cell_length_b 11.9178(12)
_cell_length_c 20.045(2)
_cell_measurement_reflns_used 7816
_cell_measurement_temperature 100(2)
_cell_measurement_theta_max 30.52
_cell_measurement_theta_min 2.27
_cell_volume 2191.6(4)
_computing_cell_refinement 'SAINT+ 6.45 (Bruker, 2003)'
_computing_data_collection 'SMART 5.630 (Bruker, 1997-2002)'
_computing_data_reduction 'SAINT+ 6.45'
_computing_molecular_graphics 'SHELXTL 6.10'
_computing_publication_material 'SHELXTL 6.10'
_computing_structure_refinement 'SHELXTL 6.10'
_computing_structure_solution 'SHELXTL 6.10 (Bruker, 2000)'
_diffrn_ambient_temperature 100(2)
_diffrn_measured_fraction_theta_full 0.996
_diffrn_measured_fraction_theta_max 0.996
_diffrn_measurement_device_type 'Bruker AXS SMART APEX CCD diffractometer'
_diffrn_measurement_method 'omega scans'
_diffrn_radiation_monochromator graphite
_diffrn_radiation_source 'fine-focus sealed tube'
_diffrn_radiation_type MoK\a
_diffrn_radiation_wavelength 0.71073
_diffrn_reflns_av_R_equivalents 0.0268
_diffrn_reflns_av_sigmaI/netI 0.0392
_diffrn_reflns_limit_h_max 13
_diffrn_reflns_limit_h_min -13
_diffrn_reflns_limit_k_max 15
_diffrn_reflns_limit_k_min -15
_diffrn_reflns_limit_l_max 26
_diffrn_reflns_limit_l_min -26
_diffrn_reflns_number 22815
_diffrn_reflns_theta_full 28.28
_diffrn_reflns_theta_max 28.28
_diffrn_reflns_theta_min 1.03
_diffrn_standards_decay_% 0
_diffrn_standards_number 0
_exptl_absorpt_coefficient_mu 13.801
_exptl_absorpt_correction_T_max 0.33
_exptl_absorpt_correction_T_min 0.1313
_exptl_absorpt_correction_type multi-scan
_exptl_absorpt_process_details '(SADABS in SAINT+; Bruker, 2003)'
_exptl_crystal_colour red
_exptl_crystal_density_diffrn 2.352
_exptl_crystal_density_method 'not measured'
_exptl_crystal_description plate
_exptl_crystal_F_000 1436
_exptl_crystal_size_max 0.36
_exptl_crystal_size_mid 0.17
_exptl_crystal_size_min 0.08
_refine_diff_density_max 3.086
_refine_diff_density_min -2.521
_refine_diff_density_rms 0.237
_refine_ls_extinction_method none
_refine_ls_goodness_of_fit_ref 1.138
_refine_ls_hydrogen_treatment constr
_refine_ls_matrix_type full
_refine_ls_number_parameters 477
_refine_ls_number_reflns 10850
_refine_ls_number_restraints 0
_refine_ls_restrained_S_all 1.138
_refine_ls_R_factor_all 0.0488
_refine_ls_R_factor_gt 0.0422
_refine_ls_shift/su_max 0.000
_refine_ls_shift/su_mean 0.000
_refine_ls_structure_factor_coef Fsqd
_refine_ls_weighting_details 'calc w=1/[\s^2^(Fo^2^)+(0.0431P)^2^+20.6183P] where P=(Fo^2^+2Fc^2^)/3'
_refine_ls_weighting_scheme calc
_refine_ls_wR_factor_gt 0.1012
_refine_ls_wR_factor_ref 0.1093
_reflns_number_gt 9644
_reflns_number_total 10850
_reflns_threshold_expression >2sigma(I)
_cod_data_source_file ic0512734si20050728_012427_2.cif
_cod_data_source_block L22BiBr3
_cod_depositor_comments
;
The following automatic conversions were performed:
'_symmetry_cell_setting' value 'Triclinic' changed to 'triclinic'
according to '/home/saulius/struct/CIF-dictionaries/cif_core.dic'
dictionary named 'cif_core.dic' version 2.4.1 from 2010-06-29.

Automatic conversion script
Id: cif_fix_enum 1527 2010-12-29 10:47:43Z saulius 
;
_cod_database_code 4310119

loop_
_symmetry_equiv_pos_as_xyz
'x, y, z'
'-x, -y, -z'

loop_
_atom_site_label
_atom_site_type_symbol
_atom_site_fract_x
_atom_site_fract_y
_atom_site_fract_z
_atom_site_U_iso_or_equiv
_atom_site_adp_type
_atom_site_occupancy
_atom_site_symmetry_multiplicity
_atom_site_calc_flag
_atom_site_refinement_flags
_atom_site_disorder_assembly
_atom_site_disorder_group
Bi1 Bi 0.39369(3) 0.47695(2) 0.264902(12) 0.02453(7) Uani 1 1 d . . .
Bi2 Bi 0.42265(3) 0.30984(2) 0.479812(17) 0.03779(9) Uani 1 1 d . . .
Br1 Br 0.33574(7) 0.34360(6) 0.14887(3) 0.03024(15) Uani 1 1 d . . .
Br2 Br 0.14814(9) 0.52152(8) 0.23350(4) 0.04248(19) Uani 1 1 d . . .
Br3 Br 0.29590(13) 0.26717(8) 0.32581(5) 0.0564(3) Uani 1 1 d . A .
Br4 Br 0.51978(9) 0.14252(7) 0.44475(4) 0.03986(18) Uani 1 1 d . A .
Br5A Br 0.63910(19) 0.48345(14) 0.42785(9) 0.0295(3) Uani 0.50 1 d P A 1
Br5B Br 0.68872(19) 0.49163(14) 0.46463(13) 0.0418(4) Uani 0.50 1 d P . 2
Br6A Br 0.58020(19) 0.35205(19) 0.59699(9) 0.0355(4) Uani 0.50 1 d P A 3
Br6B Br 0.5523(2) 0.30343(17) 0.61759(9) 0.0349(4) Uani 0.50 1 d P A 4
C1 C 0.0142(7) 0.2049(6) 0.8602(3) 0.0290(14) Uani 1 1 d . . .
C2 C -0.0621(7) 0.2615(7) 0.8929(3) 0.0296(14) Uani 1 1 d . . .
H2 H -0.1202 0.2983 0.8673 0.035 Uiso 1 1 calc R . .
C3 C -0.0535(7) 0.2642(7) 0.9628(4) 0.0299(14) Uani 1 1 d . . .
C4 C 0.0323(7) 0.2098(7) 1.0003(3) 0.0300(14) Uani 1 1 d . . .
H4 H 0.0374 0.2104 1.0481 0.036 Uiso 1 1 calc R . .
C5 C 0.1109(7) 0.1544(6) 0.9674(4) 0.0296(14) Uani 1 1 d . . .
C6 C 0.1007(7) 0.1517(6) 0.8974(4) 0.0293(14) Uani 1 1 d . . .
H6 H 0.1527 0.1135 0.8749 0.035 Uiso 1 1 calc R . .
C7 C 0.0103(7) 0.2079(6) 0.7885(3) 0.0276(13) Uani 1 1 d . . .
C8 C 0.0095(7) 0.2130(6) 0.7286(4) 0.0276(13) Uani 1 1 d . . .
C9 C 0.0097(7) 0.2192(6) 0.6572(4) 0.0280(13) Uani 1 1 d . . .
C10 C -0.0642(9) 0.2820(9) 0.6205(5) 0.047(2) Uani 1 1 d . . .
H10 H -0.1172 0.3204 0.6422 0.057 Uiso 1 1 calc R . .
C11 C -0.0604(11) 0.2882(12) 0.5527(5) 0.064(3) Uani 1 1 d . . .
H11 H -0.1157 0.3274 0.5272 0.077 Uiso 1 1 calc R . .
C12 C 0.0228(9) 0.2384(10) 0.5200(4) 0.049(2) Uani 1 1 d . A .
C13 C 0.0945(7) 0.1733(7) 0.5577(3) 0.0293(14) Uani 1 1 d . . .
C14 C 0.0882(7) 0.1642(6) 0.6257(3) 0.0260(13) Uani 1 1 d . A .
H14 H 0.1377 0.1203 0.6508 0.031 Uiso 1 1 calc R . .
C15 C -0.006(2) 0.373(2) 0.4127(8) 0.170(12) Uani 1 1 d . A .
H15A H -0.1114 0.3497 0.4070 0.255 Uiso 1 1 calc R . .
H15B H 0.0262 0.3982 0.3700 0.255 Uiso 1 1 calc R . .
H15C H 0.0418 0.4403 0.4487 0.255 Uiso 1 1 calc R . .
C16 C 0.2743(17) 0.0408(12) 0.5767(7) 0.097(6) Uani 1 1 d . . .
H16A H 0.3294 0.1035 0.6144 0.146 Uiso 1 1 calc R A .
H16B H 0.3407 0.0095 0.5579 0.146 Uiso 1 1 calc R . .
H16C H 0.2003 -0.0250 0.5933 0.146 Uiso 1 1 calc R . .
C17 C 0.2141(8) 0.1133(7) 1.0071(4) 0.0321(15) Uani 1 1 d . . .
C18 C 0.3089(8) 0.0919(6) 1.0425(4) 0.0316(15) Uani 1 1 d . . .
C19 C 0.4308(8) 0.0783(6) 1.0842(4) 0.0314(15) Uani 1 1 d . . .
C20 C 0.5651(9) 0.1131(7) 1.0632(4) 0.0376(17) Uani 1 1 d . . .
H20 H 0.5740 0.1407 1.0198 0.045 Uiso 1 1 calc R . .
C21 C 0.6856(8) 0.1075(7) 1.1055(5) 0.0390(18) Uani 1 1 d . . .
H21 H 0.7766 0.1313 1.0907 0.047 Uiso 1 1 calc R . .
C22 C 0.6753(8) 0.0677(6) 1.1693(4) 0.0334(16) Uani 1 1 d . . .
C23 C 0.5389(7) 0.0304(6) 1.1902(4) 0.0300(14) Uani 1 1 d . . .
C24 C 0.4186(8) 0.0358(6) 1.1477(4) 0.0316(15) Uani 1 1 d . . .
H24 H 0.3268 0.0104 1.1619 0.038 Uiso 1 1 calc R . .
C25 C 0.9768(8) 0.1375(8) 1.1859(6) 0.051(2) Uani 1 1 d . . .
H25A H 0.9641 0.0928 1.1417 0.077 Uiso 1 1 calc R . .
H25B H 1.0673 0.1409 1.2144 0.077 Uiso 1 1 calc R . .
H25C H 0.9814 0.2198 1.1793 0.077 Uiso 1 1 calc R . .
C26 C 0.3489(8) -0.0593(8) 1.2805(4) 0.0409(18) Uani 1 1 d . . .
H26A H 0.3194 0.0103 1.2744 0.061 Uiso 1 1 calc R . .
H26B H 0.3374 -0.0843 1.3259 0.061 Uiso 1 1 calc R . .
H26C H 0.2876 -0.1261 1.2461 0.061 Uiso 1 1 calc R . .
C27 C -0.1242(7) 0.3273(7) 0.9982(4) 0.0312(15) Uani 1 1 d . . .
C28 C -0.1788(7) 0.3827(7) 1.0287(4) 0.0331(15) Uani 1 1 d . . .
C29 C -0.2407(7) 0.4511(7) 1.0669(4) 0.0320(15) Uani 1 1 d . . .
C30 C -0.3036(7) 0.5274(7) 1.0365(4) 0.0320(15) Uani 1 1 d . . .
H30 H -0.3092 0.5331 0.9891 0.038 Uiso 1 1 calc R . .
C31 C -0.3583(7) 0.5957(6) 1.0747(3) 0.0284(14) Uani 1 1 d . . .
H31 H -0.3995 0.6487 1.0536 0.034 Uiso 1 1 calc R . .
C32 C -0.3523(7) 0.5858(6) 1.1442(3) 0.0259(13) Uani 1 1 d . . .
C33 C -0.2936(7) 0.5070(6) 1.1750(3) 0.0257(13) Uani 1 1 d . . .
C34 C -0.2368(7) 0.4406(6) 1.1364(3) 0.0279(14) Uani 1 1 d . . .
H34 H -0.1952 0.3878 1.1574 0.033 Uiso 1 1 calc R . .
S5 S -0.41408(19) 0.67563(15) 1.19606(9) 0.0287(3) Uani 1 1 d . . .
S6 S -0.29032(18) 0.49340(16) 1.26301(9) 0.0278(3) Uani 1 1 d . . .
C35 C -0.5381(9) 0.7184(8) 1.1366(4) 0.0384(17) Uani 1 1 d . . .
H35A H -0.4832 0.7749 1.1077 0.058 Uiso 1 1 calc R . .
H35B H -0.5898 0.7573 1.1616 0.058 Uiso 1 1 calc R . .
H35C H -0.6086 0.6463 1.1083 0.058 Uiso 1 1 calc R . .
C36 C -0.3144(10) 0.3367(7) 1.2672(5) 0.0428(19) Uani 1 1 d . . .
H36A H -0.3927 0.2869 1.2304 0.064 Uiso 1 1 calc R . .
H36B H -0.3400 0.3125 1.3110 0.064 Uiso 1 1 calc R . .
H36C H -0.2237 0.3255 1.2624 0.064 Uiso 1 1 calc R . .
S1 S 0.0431(3) 0.2484(5) 0.43510(12) 0.0963(15) Uani 1 1 d . . .
S2 S 0.1879(2) 0.10349(17) 0.51231(11) 0.0405(5) Uani 1 1 d . A .
S3 S 0.8252(2) 0.06262(19) 1.22665(13) 0.0432(5) Uani 1 1 d . . .
S4 S 0.5356(2) -0.0184(2) 1.27188(11) 0.0407(4) Uani 1 1 d . . .

loop_
_atom_site_aniso_label
_atom_site_aniso_U_11
_atom_site_aniso_U_22
_atom_site_aniso_U_33
_atom_site_aniso_U_23
_atom_site_aniso_U_13
_atom_site_aniso_U_12
Bi1 0.02397(12) 0.02969(13) 0.02177(12) -0.00097(9) 0.00707(9) 0.01130(9)
Bi2 0.04280(16) 0.02431(13) 0.0605(2) 0.00949(12) 0.03237(14) 0.01945(12)
Br1 0.0267(3) 0.0339(3) 0.0256(3) -0.0064(3) 0.0068(2) 0.0059(3)
Br2 0.0371(4) 0.0532(5) 0.0437(4) -0.0046(4) 0.0011(3) 0.0281(4)
Br3 0.0926(7) 0.0425(5) 0.0424(5) 0.0143(4) 0.0344(5) 0.0244(5)
Br4 0.0499(4) 0.0341(4) 0.0500(5) 0.0026(3) 0.0196(4) 0.0287(3)
Br5A 0.0297(8) 0.0294(7) 0.0350(8) 0.0004(6) 0.0133(6) 0.0149(6)
Br5B 0.0295(9) 0.0255(7) 0.0779(14) 0.0029(9) 0.0260(9) 0.0128(6)
Br6A 0.0367(9) 0.0434(10) 0.0275(9) -0.0074(7) 0.0017(6) 0.0191(8)
Br6B 0.0438(9) 0.0344(9) 0.0269(8) -0.0043(6) -0.0061(7) 0.0207(8)
C1 0.020(3) 0.034(4) 0.027(3) -0.006(3) 0.008(3) 0.003(3)
C2 0.019(3) 0.042(4) 0.025(3) -0.001(3) 0.006(2) 0.007(3)
C3 0.021(3) 0.038(4) 0.027(3) -0.004(3) 0.011(3) 0.004(3)
C4 0.020(3) 0.038(4) 0.023(3) -0.004(3) 0.006(2) 0.000(3)
C5 0.024(3) 0.030(3) 0.030(3) -0.001(3) 0.009(3) 0.002(3)
C6 0.027(3) 0.028(3) 0.031(3) -0.003(3) 0.013(3) 0.005(3)
C7 0.021(3) 0.032(3) 0.027(3) -0.005(3) 0.002(2) 0.008(3)
C8 0.022(3) 0.033(3) 0.029(3) -0.001(3) 0.006(3) 0.011(3)
C9 0.023(3) 0.033(3) 0.028(3) 0.000(3) 0.006(3) 0.010(3)
C10 0.046(5) 0.077(6) 0.047(5) 0.021(4) 0.028(4) 0.045(5)
C11 0.055(6) 0.128(10) 0.047(5) 0.038(6) 0.024(4) 0.070(7)
C12 0.032(4) 0.099(8) 0.026(4) 0.010(4) 0.008(3) 0.034(5)
C13 0.026(3) 0.038(4) 0.024(3) -0.002(3) 0.008(3) 0.011(3)
C14 0.023(3) 0.025(3) 0.030(3) -0.002(3) 0.005(3) 0.008(2)
C15 0.157(15) 0.40(3) 0.089(10) 0.153(17) 0.079(11) 0.22(2)
C16 0.173(14) 0.101(9) 0.112(10) 0.085(8) 0.116(11) 0.119(10)
C17 0.031(4) 0.031(3) 0.031(4) 0.001(3) 0.011(3) 0.005(3)
C18 0.031(3) 0.027(3) 0.035(4) 0.000(3) 0.011(3) 0.007(3)
C19 0.032(3) 0.025(3) 0.037(4) -0.003(3) 0.010(3) 0.009(3)
C20 0.036(4) 0.035(4) 0.040(4) 0.002(3) 0.015(3) 0.009(3)
C21 0.027(4) 0.033(4) 0.055(5) -0.003(3) 0.016(3) 0.006(3)
C22 0.026(3) 0.025(3) 0.047(4) -0.007(3) 0.010(3) 0.007(3)
C23 0.024(3) 0.028(3) 0.037(4) -0.004(3) 0.005(3) 0.010(3)
C24 0.026(3) 0.030(3) 0.040(4) -0.001(3) 0.012(3) 0.010(3)
C25 0.021(4) 0.038(4) 0.094(8) 0.008(5) 0.014(4) 0.007(3)
C26 0.031(4) 0.053(5) 0.041(4) 0.010(4) 0.013(3) 0.013(3)
C27 0.024(3) 0.039(4) 0.026(3) -0.003(3) 0.008(3) 0.006(3)
C28 0.022(3) 0.041(4) 0.030(4) -0.008(3) 0.006(3) 0.005(3)
C29 0.019(3) 0.039(4) 0.030(4) -0.006(3) 0.007(3) 0.002(3)
C30 0.025(3) 0.037(4) 0.025(3) -0.006(3) 0.007(3) 0.001(3)
C31 0.026(3) 0.029(3) 0.026(3) 0.000(3) 0.005(3) 0.004(3)
C32 0.024(3) 0.025(3) 0.025(3) -0.003(2) 0.006(2) 0.005(2)
C33 0.020(3) 0.032(3) 0.020(3) -0.004(2) 0.003(2) 0.004(3)
C34 0.023(3) 0.034(3) 0.025(3) -0.003(3) 0.007(3) 0.009(3)
S5 0.0288(8) 0.0262(8) 0.0301(8) -0.0028(6) 0.0054(7) 0.0096(6)
S6 0.0282(8) 0.0314(8) 0.0253(8) -0.0004(6) 0.0076(6) 0.0121(7)
C35 0.048(5) 0.043(4) 0.031(4) 0.004(3) 0.002(3) 0.027(4)
C36 0.058(5) 0.036(4) 0.046(5) 0.011(3) 0.025(4) 0.025(4)
S1 0.0569(15) 0.236(5) 0.0276(12) 0.0417(19) 0.0180(11) 0.085(2)
S2 0.0453(11) 0.0308(9) 0.0454(11) -0.0057(8) 0.0271(9) 0.0074(8)
S3 0.0253(9) 0.0425(11) 0.0644(14) 0.0012(10) 0.0097(9) 0.0155(8)
S4 0.0267(9) 0.0543(12) 0.0405(11) 0.0043(9) 0.0050(8) 0.0145(8)

loop_
_atom_type_symbol
_atom_type_description
_atom_type_scat_dispersion_real
_atom_type_scat_dispersion_imag
_atom_type_scat_source
C C 0.0033 0.0016 'International Tables Vol C Tables 4.2.6.8 and 6.1.1.4'
H H 0.0000 0.0000 'International Tables Vol C Tables 4.2.6.8 and 6.1.1.4'
S S 0.1246 0.1234 'International Tables Vol C Tables 4.2.6.8 and 6.1.1.4'
Br Br -0.2901 2.4595 'International Tables Vol C Tables 4.2.6.8 and 6.1.1.4'
Bi Bi -4.1077 10.2566 'International Tables Vol C Tables 4.2.6.8 and 6.1.1.4'

loop_
_geom_angle_atom_site_label_1
_geom_angle_atom_site_label_2
_geom_angle_atom_site_label_3
_geom_angle
_geom_angle_site_symmetry_1
_geom_angle_site_symmetry_3
_geom_angle_publ_flag
Br1 Bi1 Br2 91.28(2) . . ?
Br1 Bi1 Br3 88.26(3) . . ?
Br2 Bi1 Br3 101.13(3) . . ?
Br1 Bi1 S5 85.52(4) . 1_654 ?
Br2 Bi1 S5 97.97(4) . 1_654 ?
Br3 Bi1 S5 160.02(4) . 1_654 ?
Br1 Bi1 S6 83.54(3) . 1_654 ?
Br2 Bi1 S6 158.85(4) . 1_654 ?
Br3 Bi1 S6 99.19(4) . 1_654 ?
S5 Bi1 S6 61.26(5) 1_654 1_654 ?
Br6A Bi2 Br4 91.21(5) . . ?
Br6A Bi2 Br5A 92.18(6) . . ?
Br4 Bi2 Br5A 90.93(4) . . ?
Br6A Bi2 Br5B 75.83(7) . . ?
Br4 Bi2 Br5B 90.15(4) . . ?
Br5A Bi2 Br5B 16.38(5) . . ?
Br6A Bi2 Br6B 13.58(5) . . ?
Br4 Bi2 Br6B 87.09(4) . . ?
Br5A Bi2 Br6B 105.17(6) . . ?
Br5B Bi2 Br6B 88.79(7) . . ?
Br6A Bi2 S2 95.20(7) . . ?
Br4 Bi2 S2 82.55(4) . . ?
Br5A Bi2 S2 170.24(5) . . ?
Br5B Bi2 S2 168.37(7) . . ?
Br6B Bi2 S2 81.84(6) . . ?
Br6A Bi2 Br3 167.08(5) . . ?
Br4 Bi2 Br3 81.03(3) . . ?
Br5A Bi2 Br3 77.73(4) . . ?
Br5B Bi2 Br3 93.77(6) . . ?
Br6B Bi2 Br3 167.85(4) . . ?
S2 Bi2 Br3 94.02(5) . . ?
Br6A Bi2 Br5B 84.38(6) . 2_666 ?
Br4 Bi2 Br5B 175.11(5) . 2_666 ?
Br5A Bi2 Br5B 91.35(4) . 2_666 ?
Br5B Bi2 Br5B 90.82(4) . 2_666 ?
Br6B Bi2 Br5B 88.13(6) . 2_666 ?
S2 Bi2 Br5B 95.71(5) . 2_666 ?
Br3 Bi2 Br5B 103.69(5) . 2_666 ?
Bi1 Br3 Bi2 111.32(3) . . ?
Bi2 Br5B Bi2 89.18(4) . 2_666 ?
C6 C1 C2 120.4(6) . . ?
C6 C1 C7 119.9(6) . . ?
C2 C1 C7 119.7(7) . . ?
C3 C2 C1 120.2(7) . . ?
C3 C2 H2 119.9 . . ?
C1 C2 H2 119.9 . . ?
C2 C3 C4 119.7(6) . . ?
C2 C3 C27 121.5(7) . . ?
C4 C3 C27 118.8(6) . . ?
C3 C4 C5 120.0(6) . . ?
C3 C4 H4 120.0 . . ?
C5 C4 H4 120.0 . . ?
C6 C5 C4 119.7(7) . . ?
C6 C5 C17 120.2(6) . . ?
C4 C5 C17 119.7(6) . . ?
C5 C6 C1 120.0(6) . . ?
C5 C6 H6 120.0 . . ?
C1 C6 H6 120.0 . . ?
C8 C7 C1 178.5(8) . . ?
C7 C8 C9 179.6(7) . . ?
C10 C9 C14 120.2(7) . . ?
C10 C9 C8 120.6(6) . . ?
C14 C9 C8 119.2(6) . . ?
C11 C10 C9 119.5(7) . . ?
C11 C10 H10 120.3 . . ?
C9 C10 H10 120.3 . . ?
C10 C11 C12 121.8(8) . . ?
C10 C11 H11 119.1 . . ?
C12 C11 H11 119.1 . . ?
C11 C12 C13 117.7(7) . . ?
C11 C12 S1 125.4(7) . . ?
C13 C12 S1 116.9(6) . . ?
C14 C13 C12 120.7(6) . . ?
C14 C13 S2 123.5(6) . . ?
C12 C13 S2 115.8(5) . . ?
C13 C14 C9 120.0(7) . . ?
C13 C14 H14 120.0 . . ?
C9 C14 H14 120.0 . . ?
S1 C15 H15A 109.5 . . ?
S1 C15 H15B 109.5 . . ?
H15A C15 H15B 109.5 . . ?
S1 C15 H15C 109.5 . . ?
H15A C15 H15C 109.5 . . ?
H15B C15 H15C 109.5 . . ?
S2 C16 H16A 109.5 . . ?
S2 C16 H16B 109.5 . . ?
H16A C16 H16B 109.5 . . ?
S2 C16 H16C 109.5 . . ?
H16A C16 H16C 109.5 . . ?
H16B C16 H16C 109.5 . . ?
C18 C17 C5 172.9(8) . . ?
C17 C18 C19 174.4(8) . . ?
C20 C19 C24 119.3(7) . . ?
C20 C19 C18 120.1(7) . . ?
C24 C19 C18 120.5(6) . . ?
C21 C20 C19 120.2(8) . . ?
C21 C20 H20 119.9 . . ?
C19 C20 H20 119.9 . . ?
C20 C21 C22 121.0(7) . . ?
C20 C21 H21 119.5 . . ?
C22 C21 H21 119.5 . . ?
C21 C22 C23 119.0(7) . . ?
C21 C22 S3 123.4(6) . . ?
C23 C22 S3 117.6(6) . . ?
C24 C23 C22 119.9(7) . . ?
C24 C23 S4 124.1(5) . . ?
C22 C23 S4 116.1(6) . . ?
C23 C24 C19 120.6(7) . . ?
C23 C24 H24 119.7 . . ?
C19 C24 H24 119.7 . . ?
S3 C25 H25A 109.5 . . ?
S3 C25 H25B 109.5 . . ?
H25A C25 H25B 109.5 . . ?
S3 C25 H25C 109.5 . . ?
H25A C25 H25C 109.5 . . ?
H25B C25 H25C 109.5 . . ?
S4 C26 H26A 109.5 . . ?
S4 C26 H26B 109.5 . . ?
H26A C26 H26B 109.5 . . ?
S4 C26 H26C 109.5 . . ?
H26A C26 H26C 109.5 . . ?
H26B C26 H26C 109.5 . . ?
C28 C27 C3 177.8(8) . . ?
C27 C28 C29 178.4(8) . . ?
C30 C29 C34 119.2(7) . . ?
C30 C29 C28 121.7(7) . . ?
C34 C29 C28 119.1(7) . . ?
C29 C30 C31 120.8(7) . . ?
C29 C30 H30 119.6 . . ?
C31 C30 H30 119.6 . . ?
C30 C31 C32 119.6(7) . . ?
C30 C31 H31 120.2 . . ?
C32 C31 H31 120.2 . . ?
C33 C32 C31 120.3(6) . . ?
C33 C32 S5 118.2(5) . . ?
C31 C32 S5 121.4(5) . . ?
C32 C33 C34 119.5(6) . . ?
C32 C33 S6 119.7(5) . . ?
C34 C33 S6 120.9(5) . . ?
C33 C34 C29 120.6(7) . . ?
C33 C34 H34 119.7 . . ?
C29 C34 H34 119.7 . . ?
C32 S5 C35 103.9(3) . . ?
C32 S5 Bi1 98.3(2) . 1_456 ?
C35 S5 Bi1 105.1(3) . 1_456 ?
C33 S6 C36 102.0(4) . . ?
C33 S6 Bi1 97.2(2) . 1_456 ?
C36 S6 Bi1 99.6(3) . 1_456 ?
S5 C35 H35A 109.5 . . ?
S5 C35 H35B 109.5 . . ?
H35A C35 H35B 109.5 . . ?
S5 C35 H35C 109.5 . . ?
H35A C35 H35C 109.5 . . ?
H35B C35 H35C 109.5 . . ?
S6 C36 H36A 109.5 . . ?
S6 C36 H36B 109.5 . . ?
H36A C36 H36B 109.5 . . ?
S6 C36 H36C 109.5 . . ?
H36A C36 H36C 109.5 . . ?
H36B C36 H36C 109.5 . . ?
C12 S1 C15 104.2(6) . . ?
C13 S2 C16 102.9(4) . . ?
C13 S2 Bi2 102.4(2) . . ?
C16 S2 Bi2 104.9(5) . . ?
C22 S3 C25 102.8(4) . . ?
C23 S4 C26 103.7(4) . . ?

loop_
_geom_bond_atom_site_label_1
_geom_bond_atom_site_label_2
_geom_bond_distance
_geom_bond_site_symmetry_2
_geom_bond_publ_flag
Bi1 Br1 2.6212(7) . ?
Bi1 Br2 2.6784(8) . ?
Bi1 Br3 2.7575(9) . ?
Bi1 S5 3.0135(18) 1_654 ?
Bi1 S6 3.0984(17) 1_654 ?
Bi2 Br6A 2.5380(18) . ?
Bi2 Br4 2.6207(7) . ?
Bi2 Br5A 2.7843(16) . ?
Bi2 Br5B 2.8411(17) . ?
Bi2 Br6B 2.8809(18) . ?
Bi2 S2 2.9140(19) . ?
Bi2 Br3 3.0970(11) . ?
Bi2 Br5B 3.1761(16) 2_666 ?
Br5B Bi2 3.1761(16) 2_666 ?
C1 C6 1.391(10) . ?
C1 C2 1.394(9) . ?
C1 C7 1.436(10) . ?
C2 C3 1.388(9) . ?
C2 H2 0.9500 . ?
C3 C4 1.400(11) . ?
C3 C27 1.432(10) . ?
C4 C5 1.406(10) . ?
C4 H4 0.9500 . ?
C5 C6 1.389(10) . ?
C5 C17 1.441(11) . ?
C6 H6 0.9500 . ?
C7 C8 1.203(10) . ?
C8 C9 1.436(10) . ?
C9 C10 1.386(11) . ?
C9 C14 1.387(9) . ?
C10 C11 1.370(12) . ?
C10 H10 0.9500 . ?
C11 C12 1.398(12) . ?
C11 H11 0.9500 . ?
C12 C13 1.402(11) . ?
C12 S1 1.750(8) . ?
C13 C14 1.380(9) . ?
C13 S2 1.772(7) . ?
C14 H14 0.9500 . ?
C15 S1 1.775(18) . ?
C15 H15A 0.9800 . ?
C15 H15B 0.9800 . ?
C15 H15C 0.9800 . ?
C16 S2 1.780(12) . ?
C16 H16A 0.9800 . ?
C16 H16B 0.9800 . ?
C16 H16C 0.9800 . ?
C17 C18 1.202(11) . ?
C18 C19 1.431(11) . ?
C19 C20 1.393(10) . ?
C19 C24 1.398(11) . ?
C20 C21 1.385(12) . ?
C20 H20 0.9500 . ?
C21 C22 1.389(12) . ?
C21 H21 0.9500 . ?
C22 C23 1.412(10) . ?
C22 S3 1.763(8) . ?
C23 C24 1.386(10) . ?
C23 S4 1.763(8) . ?
C24 H24 0.9500 . ?
C25 S3 1.802(9) . ?
C25 H25A 0.9800 . ?
C25 H25B 0.9800 . ?
C25 H25C 0.9800 . ?
C26 S4 1.791(8) . ?
C26 H26A 0.9800 . ?
C26 H26B 0.9800 . ?
C26 H26C 0.9800 . ?
C27 C28 1.196(10) . ?
C28 C29 1.442(10) . ?
C29 C30 1.390(11) . ?
C29 C34 1.400(10) . ?
C30 C31 1.391(10) . ?
C30 H30 0.9500 . ?
C31 C32 1.397(9) . ?
C31 H31 0.9500 . ?
C32 C33 1.393(10) . ?
C32 S5 1.782(7) . ?
C33 C34 1.396(9) . ?
C33 S6 1.774(7) . ?
C34 H34 0.9500 . ?
S5 C35 1.807(8) . ?
S5 Bi1 3.0135(18) 1_456 ?
S6 C36 1.804(8) . ?
S6 Bi1 3.0984(17) 1_456 ?
C35 H35A 0.9800 . ?
C35 H35B 0.9800 . ?
C35 H35C 0.9800 . ?
C36 H36A 0.9800 . ?
C36 H36B 0.9800 . ?
C36 H36C 0.9800 . ?
